data_1001844
loop_
_publ_author_name
'Cousson, A'
'Abazli, H'
'Pages, M'
'Gasperin, M'

_publ_section_title
;
Tetrafluorure de Neptunium Hydrate, Np3 F12 1. 1H H2 O
;
_journal_coden_ASTM ACSCEE
_journal_name_full 'Acta Crystallographica C (39,1983-)'
_journal_page_first 425
_journal_page_last 427
_journal_volume 39
_journal_year 1983
_chemical_formula_structural 'Np3 F12 (H2 O)'
_chemical_formula_sum 'F12 H2 Np3 O'
_chemical_name_systematic 'Trineptunium(IV) fluoride hydrate'
_space_group_IT_number 1
_symmetry_cell_setting triclinic
_symmetry_equiv_pos_as_xyz x,y,z
_symmetry_Int_Tables_number 1
_symmetry_space_group_name_Hall 'P 1'
_symmetry_space_group_name_H-M 'P 1'
_cell_angle_alpha 113.83
_cell_angle_beta 116.64
_cell_angle_gamma 58.03
_cell_formula_units_Z 2
_cell_length_a 8.455(8)
_cell_length_b 8.858(9)
_cell_length_c 8.396(10)
_cell_volume 465.2
_refine_ls_R_factor_all 0.079
_cod_original_formula_sum 'H2 F12 Np3 O'
_cod_database_code 1001844

loop_
_atom_site_label
_atom_site_type_symbol
_atom_site_symmetry_multiplicity
_atom_site_Wyckoff_symbol
_atom_site_fract_x
_atom_site_fract_y
_atom_site_fract_z
_atom_site_occupancy
_atom_site_attached_hydrogens
_atom_site_calc_flag
Np1 Np4+ 1 a 0.15 0.185 0.685 1. 0 d
Np2 Np4+ 1 a 0.9440(4) 0.2298(4) 0.1070(4) 1. 0 d
Np3 Np4+ 1 a 0.4016(4) 0.3803(4) 0.2242(4) 1. 0 d
Np4 Np4+ 1 a 0.8475(4) 0.8135(4) 0.3134(4) 1. 0 d
Np5 Np4+ 1 a 0.0574(4) 0.7243(4) 0.8802(4) 1. 0 d
Np6 Np4+ 1 a 0.5670(4) 0.6070(4) 0.7299(4) 1. 0 d
F1 F1- 1 a 0.178(6) 0.932(5) 0.086(6) 1. 0 d
F2 F1- 1 a 0.936(5) 0.852(5) 0.129(5) 1. 0 d
F3 F1- 1 a 0.166(5) 0.627(5) 0.354(5) 1. 0 d
F4 F1- 1 a 0.065(7) 0.183(7) 0.395(7) 1. 0 d
F5 F1- 1 a 0.538(6) 0.579(6) 0.443(6) 1. 0 d
F6 F1- 1 a 0.985(7) 0.004(6) 0.508(6) 1. 0 d
F7 F1- 1 a 0.696(7) 0.294(6) 0.191(6) 1. 0 d
F8 F1- 1 a 0.232(7) 0.251(6) 0.224(7) 1. 0 d
F9 F1- 1 a 0.830(6) 0.037(6) 0.889(6) 1. 0 d
F10 F1- 1 a 0.060(8) 0.159(7) 0.884(7) 1. 0 d
F11 F1- 1 a 0.836(6) 0.383(5) 0.651(6) 1. 0 d
F12 F1- 1 a 0.911(7) 0.794(7) 0.597(7) 1. 0 d
F13 F1- 1 a 0.481(6) 0.381(6) 0.538(6) 1. 0 d
F14 F1- 1 a 0.297(7) 0.690(6) 0.797(6) 1. 0 d
F15 F1- 1 a 0.777(6) 0.706(5) 0.760(6) 1. 0 d
F16 F1- 1 a 0.342(5) 0.573(5) 0.074(5) 1. 0 d
F17 F1- 1 a 0.703(6) 0.401(5) 0.903(5) 1. 0 d
F18 F1- 1 a 0.609(7) 0.103(7) 0.292(7) 1. 0 d
F19 F1- 1 a 0.357(7) 0.890(6) 0.679(6) 1. 0 d
F20 F1- 1 a 0.657(6) 0.751(6) 0.023(6) 1. 0 d
F21 F1- 1 a 0.379(5) 0.200(5) 0.954(5) 1. 0 d
F22 F1- 1 a 0.890(7) 0.523(6) 0.250(6) 1. 0 d
F23 F1- 1 a 0.127(5) 0.450(5) 0.703(5) 1. 0 d
F24 F1- 1 a 0.073(8) 0.479(7) 0.979(8) 1. 0 d
O1 O2- 1 a 0.563(11) 0.827(11) 0.341(12) 1. 2 d
O2 O2- 1 a 0.452(13) 0.125(12) 0.634(13) 1. 2 d

loop_
_atom_type_symbol
_atom_type_oxidation_number
Np4+ 4.000
F1- -1.000
O2- -2.000
H1+ 1.000
